data_7214858
loop_
_publ_author_name
'Wales, Craig'
'Thomas, Lynne H.'
'Wilson, Chick C.'

_publ_section_title
;
 Tautomerisation and polymorphism in molecular complexes of piroxicam with
 mono-substituted benzoic acids
;
_journal_issue 21
_journal_name_full CrystEngComm
_journal_page_first 7264
_journal_paper_doi 10.1039/c2ce26069g
_journal_volume 14
_journal_year 2012
_chemical_formula_moiety 'C15 H13 N3 O4 S, C7 H5 Br O2'
_chemical_formula_sum 'C22 H18 Br N3 O6 S'
_chemical_formula_weight 532.37
_chemical_name_systematic
;
?
;
_space_group_IT_number 2
_symmetry_cell_setting triclinic
_symmetry_space_group_name_Hall '-P 1'
_symmetry_space_group_name_H-M 'P -1'
_atom_sites_solution_hydrogens mixed
_atom_sites_solution_primary direct
_atom_sites_solution_secondary difmap
_audit_creation_method SHELXL-97
_cell_angle_alpha 105.494(4)
_cell_angle_beta 98.381(4)
_cell_angle_gamma 105.396(3)
_cell_formula_units_Z 2
_cell_length_a 8.8280(5)
_cell_length_b 10.9297(6)
_cell_length_c 12.2953(11)
_cell_measurement_reflns_used 26796
_cell_measurement_temperature 100(2)
_cell_measurement_theta_max 56.82
_cell_measurement_theta_min 1
_cell_volume 1071.81(13)
_computing_cell_refinement 'Bruker APEX2 (2009)'
_computing_data_collection 'Bruker APEX2 (2009)'
_computing_data_reduction 'Bruker APEX2 (2009)'
_computing_structure_refinement 'SHELXL-97 (Sheldrick, 2008)'
_computing_structure_solution 'SHELXS-86 (Sheldrick, 2008)'
_diffrn_ambient_temperature 100(2)
_diffrn_measured_fraction_theta_full 0.988
_diffrn_measured_fraction_theta_max 0.988
_diffrn_measurement_device_type 'Bruker Apex II CCD'
_diffrn_measurement_method 'CCD; rotation images'
_diffrn_radiation_monochromator graphite
_diffrn_radiation_source 'fine-focus sealed tube'
_diffrn_radiation_type MoK\a
_diffrn_radiation_wavelength 0.71073
_diffrn_reflns_av_R_equivalents 0.1107
_diffrn_reflns_av_sigmaI/netI 0.0571
_diffrn_reflns_limit_h_max 11
_diffrn_reflns_limit_h_min -11
_diffrn_reflns_limit_k_max 14
_diffrn_reflns_limit_k_min -14
_diffrn_reflns_limit_l_max 16
_diffrn_reflns_limit_l_min -16
_diffrn_reflns_number 26796
_diffrn_reflns_theta_full 28.29
_diffrn_reflns_theta_max 28.29
_diffrn_reflns_theta_min 1.77
_exptl_absorpt_coefficient_mu 2.062
_exptl_absorpt_correction_T_max 1.0000
_exptl_absorpt_correction_T_min 0.7141
_exptl_absorpt_correction_type multi-scan
_exptl_absorpt_process_details 'SADABS (Blessing, 1997)'
_exptl_crystal_colour yellow
_exptl_crystal_density_diffrn 1.650
_exptl_crystal_density_method 'not measured'
_exptl_crystal_description block
_exptl_crystal_F_000 540
_refine_diff_density_max 1.197
_refine_diff_density_min -0.577
_refine_diff_density_rms 0.108
_refine_ls_extinction_method none
_refine_ls_goodness_of_fit_ref 1.028
_refine_ls_hydrogen_treatment mixed
_refine_ls_matrix_type full
_refine_ls_number_parameters 322
_refine_ls_number_reflns 5269
_refine_ls_number_restraints 0
_refine_ls_restrained_S_all 1.028
_refine_ls_R_factor_all 0.0481
_refine_ls_R_factor_gt 0.0369
_refine_ls_shift/su_max 0.003
_refine_ls_shift/su_mean 0.000
_refine_ls_structure_factor_coef Fsqd
_refine_ls_weighting_details 'calc w=1/[\s^2^(Fo^2^)+(0.0561P)^2^+0.0000P] where P=(Fo^2^+2Fc^2^)/3'
_refine_ls_weighting_scheme calc
_refine_ls_wR_factor_gt 0.0926
_refine_ls_wR_factor_ref 0.0969
_reflns_number_gt 4373
_reflns_number_total 5269
_reflns_threshold_expression >2sigma(I)
_cod_data_source_file c2ce26069g.txt
_cod_data_source_block shelxl_PXZ_2BRBA
_cod_original_sg_symbol_H-M P-1
_cod_database_code 7214858

loop_
_symmetry_equiv_pos_as_xyz
'x, y, z'
'-x, -y, -z'

loop_
_atom_site_label
_atom_site_type_symbol
_atom_site_fract_x
_atom_site_fract_y
_atom_site_fract_z
_atom_site_U_iso_or_equiv
_atom_site_adp_type
_atom_site_occupancy
_atom_site_symmetry_multiplicity
_atom_site_calc_flag
_atom_site_refinement_flags
H5 H 0.138(4) 0.564(3) 0.656(2) 0.026(8) Uiso 1 1 d .
H13 H 0.430(3) 0.405(3) 0.911(2) 0.021(7) Uiso 1 1 d .
H12 H 0.535(4) 0.461(3) 0.827(2) 0.031(8) Uiso 1 1 d .
H11 H 0.535(3) 0.324(3) 0.849(2) 0.029(8) Uiso 1 1 d .
H10 H 0.396(4) 0.589(4) 0.496(3) 0.039(9) Uiso 1 1 d .
H18 H 0.115(5) 0.449(4) 0.219(3) 0.067(12) Uiso 1 1 d .
Br1 Br 0.24364(3) 0.13925(2) 0.391555(18) 0.01876(8) Uani 1 1 d .
O6 O 0.0325(2) 0.24285(17) 0.23641(15) 0.0217(4) Uani 1 1 d .
O5 O 0.1942(2) 0.41479(17) 0.19802(15) 0.0210(4) Uani 1 1 d .
C16 C 0.3351(3) 0.1600(2) 0.26490(18) 0.0162(4) Uani 1 1 d .
C22 C 0.1575(3) 0.2952(2) 0.21329(18) 0.0156(4) Uani 1 1 d .
C19 C 0.4788(3) 0.1834(2) 0.0809(2) 0.0209(5) Uani 1 1 d .
H16 H 0.5243 0.1891 0.0181 0.025 Uiso 1 1 calc R
C20 C 0.5283(3) 0.1154(2) 0.1525(2) 0.0215(5) Uani 1 1 d .
H15 H 0.6094 0.0776 0.1389 0.026 Uiso 1 1 calc R
C21 C 0.4569(3) 0.1036(2) 0.2445(2) 0.0188(5) Uani 1 1 d .
H14 H 0.4904 0.0582 0.2924 0.023 Uiso 1 1 calc R
C18 C 0.3610(3) 0.2430(2) 0.10344(19) 0.0177(4) Uani 1 1 d .
H17 H 0.3305 0.2908 0.0567 0.021 Uiso 1 1 calc R
C17 C 0.2875(3) 0.2322(2) 0.19542(19) 0.0156(4) Uani 1 1 d .
S1 S 0.22374(6) 0.16454(5) 0.72072(4) 0.01382(12) Uani 1 1 d .
N1 N 0.3349(2) 0.31724(18) 0.73716(16) 0.0141(4) Uani 1 1 d .
O4 O 0.41690(19) 0.47359(16) 0.59720(13) 0.0182(3) Uani 1 1 d .
O1 O 0.13138(19) 0.10504(16) 0.60308(13) 0.0181(3) Uani 1 1 d .
O2 O 0.3266(2) 0.09849(16) 0.76593(14) 0.0203(3) Uani 1 1 d .
N2 N 0.2150(2) 0.5661(2) 0.62331(17) 0.0181(4) Uani 1 1 d .
C1 C 0.0292(3) 0.1006(2) 0.86598(18) 0.0175(4) Uani 1 1 d .
H1 H 0.0568 0.0224 0.8545 0.021 Uiso 1 1 calc R
C10 C 0.2390(3) 0.6455(2) 0.55408(18) 0.0156(4) Uani 1 1 d .
O3 O 0.0301(2) 0.48824(17) 0.75210(16) 0.0245(4) Uani 1 1 d .
C9 C 0.3011(3) 0.4805(2) 0.64149(19) 0.0157(4) Uani 1 1 d .
C2 C 0.0916(3) 0.1939(2) 0.81218(18) 0.0144(4) Uani 1 1 d .
N3 N 0.3476(2) 0.6392(2) 0.48864(17) 0.0164(4) Uani 1 1 d .
C13 C 0.2951(3) 0.8043(2) 0.4131(2) 0.0199(5) Uani 1 1 d .
H8 H 0.3145 0.8571 0.3654 0.024 Uiso 1 1 calc R
C12 C 0.1806(3) 0.8141(2) 0.48042(19) 0.0190(5) Uani 1 1 d .
H6 H 0.1240 0.8743 0.4778 0.023 Uiso 1 1 calc R
C11 C 0.1520(3) 0.7351(2) 0.55002(19) 0.0176(4) Uani 1 1 d .
H7 H 0.0755 0.7409 0.5941 0.021 Uiso 1 1 calc R
C14 C 0.3774(3) 0.7158(2) 0.41897(19) 0.0176(4) Uani 1 1 d .
H9 H 0.4539 0.7081 0.3752 0.021 Uiso 1 1 calc R
C6 C -0.0748(3) 0.1269(2) 0.9369(2) 0.0199(5) Uani 1 1 d .
H2 H -0.1175 0.0660 0.9735 0.024 Uiso 1 1 calc R
C15 C 0.4710(3) 0.3823(3) 0.8405(2) 0.0220(5) Uani 1 1 d .
C7 C 0.1093(3) 0.4070(2) 0.76196(19) 0.0175(4) Uani 1 1 d .
C3 C 0.0504(3) 0.3112(2) 0.82576(19) 0.0163(4) Uani 1 1 d .
C4 C -0.0568(3) 0.3340(2) 0.8970(2) 0.0197(5) Uani 1 1 d .
H4 H -0.0885 0.4101 0.9065 0.024 Uiso 1 1 calc R
C5 C -0.1153(3) 0.2437(2) 0.9533(2) 0.0208(5) Uani 1 1 d .
H3 H -0.1826 0.2617 1.0027 0.025 Uiso 1 1 calc R
C8 C 0.2422(3) 0.4026(2) 0.71440(19) 0.0160(4) Uani 1 1 d .

loop_
_atom_site_aniso_label
_atom_site_aniso_U_11
_atom_site_aniso_U_22
_atom_site_aniso_U_33
_atom_site_aniso_U_23
_atom_site_aniso_U_13
_atom_site_aniso_U_12
Br1 0.01940(13) 0.02173(13) 0.01911(12) 0.01010(9) 0.00446(9) 0.00941(10)
O6 0.0206(9) 0.0221(9) 0.0317(9) 0.0154(7) 0.0112(7) 0.0120(7)
O5 0.0162(8) 0.0188(8) 0.0357(9) 0.0139(7) 0.0101(7) 0.0104(7)
C16 0.0169(11) 0.0153(10) 0.0163(10) 0.0049(8) 0.0033(8) 0.0055(9)
C22 0.0164(11) 0.0171(11) 0.0175(10) 0.0076(9) 0.0047(9) 0.0097(9)
C19 0.0200(12) 0.0242(12) 0.0240(11) 0.0108(10) 0.0096(10) 0.0104(10)
C20 0.0165(11) 0.0229(12) 0.0293(12) 0.0091(10) 0.0059(10) 0.0120(10)
C21 0.0164(11) 0.0193(11) 0.0242(11) 0.0095(9) 0.0017(9) 0.0104(9)
C18 0.0166(11) 0.0172(11) 0.0230(11) 0.0089(9) 0.0045(9) 0.0089(9)
C17 0.0140(11) 0.0138(10) 0.0189(10) 0.0052(8) 0.0021(8) 0.0054(9)
S1 0.0138(3) 0.0139(3) 0.0176(3) 0.0076(2) 0.0035(2) 0.0082(2)
N1 0.0124(9) 0.0135(9) 0.0194(9) 0.0082(7) 0.0022(7) 0.0066(7)
O4 0.0179(8) 0.0207(8) 0.0242(8) 0.0120(7) 0.0084(7) 0.0127(7)
O1 0.0187(8) 0.0188(8) 0.0190(8) 0.0061(6) 0.0041(6) 0.0096(7)
O2 0.0195(8) 0.0205(8) 0.0296(9) 0.0144(7) 0.0068(7) 0.0134(7)
N2 0.0179(10) 0.0209(10) 0.0267(10) 0.0151(8) 0.0112(8) 0.0132(8)
C1 0.0173(11) 0.0169(11) 0.0184(10) 0.0076(9) 0.0000(9) 0.0060(9)
C10 0.0138(11) 0.0155(10) 0.0182(10) 0.0064(8) 0.0015(8) 0.0059(9)
O3 0.0262(9) 0.0242(9) 0.0409(10) 0.0214(8) 0.0194(8) 0.0194(8)
C9 0.0155(11) 0.0132(10) 0.0199(10) 0.0062(8) 0.0034(9) 0.0065(9)
C2 0.0128(10) 0.0152(10) 0.0161(10) 0.0056(8) 0.0017(8) 0.0060(8)
N3 0.0147(9) 0.0176(9) 0.0213(9) 0.0088(8) 0.0036(8) 0.0101(8)
C13 0.0197(12) 0.0224(12) 0.0223(11) 0.0127(9) 0.0041(9) 0.0090(10)
C12 0.0176(11) 0.0183(11) 0.0241(11) 0.0084(9) 0.0020(9) 0.0108(9)
C11 0.0161(11) 0.0189(11) 0.0228(11) 0.0086(9) 0.0059(9) 0.0108(9)
C14 0.0168(11) 0.0207(11) 0.0197(11) 0.0101(9) 0.0053(9) 0.0087(9)
C6 0.0182(11) 0.0213(12) 0.0212(11) 0.0124(9) 0.0022(9) 0.0035(10)
C15 0.0171(12) 0.0236(13) 0.0244(12) 0.0104(10) 0.0008(10) 0.0043(10)
C7 0.0198(12) 0.0133(10) 0.0229(11) 0.0074(9) 0.0060(9) 0.0088(9)
C3 0.0157(11) 0.0162(11) 0.0186(10) 0.0066(9) 0.0039(9) 0.0064(9)
C4 0.0199(12) 0.0191(11) 0.0238(11) 0.0082(9) 0.0076(9) 0.0094(10)
C5 0.0184(12) 0.0253(12) 0.0206(11) 0.0082(10) 0.0078(9) 0.0072(10)
C8 0.0169(11) 0.0141(10) 0.0211(10) 0.0075(9) 0.0046(9) 0.0096(9)

loop_
_atom_type_symbol
_atom_type_description
_atom_type_scat_dispersion_real
_atom_type_scat_dispersion_imag
_atom_type_scat_source
C C 0.0030 0.0020 'International Tables Vol C Tables 4.2.6.8 and 6.1.1.4'
H H 0.0000 0.0000 'International Tables Vol C Tables 4.2.6.8 and 6.1.1.4'
N N 0.0060 0.0030 'International Tables Vol C Tables 4.2.6.8 and 6.1.1.4'
O O 0.0110 0.0060 'International Tables Vol C Tables 4.2.6.8 and 6.1.1.4'
S S 0.1250 0.1230 'International Tables Vol C Tables 4.2.6.8 and 6.1.1.4'
Br Br -0.2900 2.4600 'International Tables Vol C Tables 4.2.6.8 and 6.1.1.4'

loop_
_geom_angle_atom_site_label_1
_geom_angle_atom_site_label_2
_geom_angle_atom_site_label_3
_geom_angle
C22 O5 H18 105(3)
C21 C16 C17 120.4(2)
C21 C16 Br1 117.48(16)
C17 C16 Br1 122.14(16)
O6 C22 O5 123.83(19)
O6 C22 C17 124.4(2)
O5 C22 C17 111.78(18)
C18 C19 C20 119.8(2)
C18 C19 H16 120.1
C20 C19 H16 120.1
C19 C20 C21 120.1(2)
C19 C20 H15 120.0
C21 C20 H15 120.0
C20 C21 C16 120.1(2)
C20 C21 H14 120.0
C16 C21 H14 120.0
C19 C18 C17 121.0(2)
C19 C18 H17 119.5
C17 C18 H17 119.5
C18 C17 C16 118.68(19)
C18 C17 C22 118.56(19)
C16 C17 C22 122.74(19)
O1 S1 O2 119.00(10)
O1 S1 N1 108.30(9)
O2 S1 N1 108.06(10)
O1 S1 C2 108.67(10)
O2 S1 C2 109.57(10)
N1 S1 C2 101.86(10)
C8 N1 C15 114.34(18)
C8 N1 S1 113.75(14)
C15 N1 S1 116.59(15)
C10 N2 C9 126.75(19)
C10 N2 H5 119(2)
C9 N2 H5 115(2)
C6 C1 C2 118.6(2)
C6 C1 H1 120.7
C2 C1 H1 120.7
N3 C10 N2 120.26(19)
N3 C10 C11 118.60(19)
N2 C10 C11 121.14(19)
O4 C9 N2 121.14(19)
O4 C9 C8 124.44(19)
N2 C9 C8 114.42(19)
C1 C2 C3 122.2(2)
C1 C2 S1 120.29(17)
C3 C2 S1 117.51(16)
C10 N3 C14 123.01(19)
C10 N3 H10 114(2)
C14 N3 H10 123(2)
C14 C13 C12 118.8(2)
C14 C13 H8 120.6
C12 C13 H8 120.6
C11 C12 C13 120.2(2)
C11 C12 H6 119.9
C13 C12 H6 119.9
C12 C11 C10 119.4(2)
C12 C11 H7 120.3
C10 C11 H7 120.3
N3 C14 C13 119.9(2)
N3 C14 H9 120.0
C13 C14 H9 120.0
C5 C6 C1 120.3(2)
C5 C6 H2 119.9
C1 C6 H2 119.9
N1 C15 H13 110.2(15)
N1 C15 H12 104.7(17)
H13 C15 H12 112(2)
N1 C15 H11 111.3(17)
H13 C15 H11 108(2)
H12 C15 H11 110(2)
O3 C7 C8 123.1(2)
O3 C7 C3 117.22(19)
C8 C7 C3 119.65(19)
C2 C3 C4 117.7(2)
C2 C3 C7 122.06(19)
C4 C3 C7 120.1(2)
C5 C4 C3 120.3(2)
C5 C4 H4 119.8
C3 C4 H4 119.8
C4 C5 C6 120.9(2)
C4 C5 H3 119.6
C6 C5 H3 119.6
C7 C8 N1 120.46(18)
C7 C8 C9 124.88(19)
N1 C8 C9 114.66(18)

loop_
_geom_bond_atom_site_label_1
_geom_bond_atom_site_label_2
_geom_bond_distance
Br1 C16 1.894(2)
O6 C22 1.212(3)
O5 C22 1.332(3)
O5 H18 0.91(4)
C16 C21 1.395(3)
C16 C17 1.401(3)
C22 C17 1.501(3)
C19 C18 1.389(3)
C19 C20 1.390(3)
C19 H16 0.9300
C20 C21 1.391(3)
C20 H15 0.9300
C21 H14 0.9300
C18 C17 1.399(3)
C18 H17 0.9300
S1 O1 1.4324(16)
S1 O2 1.4385(15)
S1 N1 1.6376(19)
S1 C2 1.765(2)
N1 C8 1.449(3)
N1 C15 1.477(3)
O4 C9 1.236(3)
N2 C10 1.369(3)
N2 C9 1.393(3)
N2 H5 0.84(3)
C1 C6 1.388(3)
C1 C2 1.396(3)
C1 H1 0.9300
C10 N3 1.342(3)
C10 C11 1.402(3)
O3 C7 1.286(3)
C9 C8 1.452(3)
C2 C3 1.399(3)
N3 C14 1.355(3)
N3 H10 0.79(4)
C13 C14 1.365(3)
C13 C12 1.404(3)
C13 H8 0.9300
C12 C11 1.372(3)
C12 H6 0.9300
C11 H7 0.9300
C14 H9 0.9300
C6 C5 1.388(3)
C6 H2 0.9300
C15 H13 0.99(3)
C15 H12 0.96(3)
C15 H11 0.97(3)
C7 C8 1.391(3)
C7 C3 1.500(3)
C3 C4 1.405(3)
C4 C5 1.385(3)
C4 H4 0.9300
C5 H3 0.9300
